data_4023769
loop_
_publ_author_name
'Detian Gao'
'Huimin Zhai'
'Masood Parvez'
'Thomas G. Back'

_publ_section_title
;
 1,3-Dipolar Cycloadditions of Acetylenic Sulfones in Solution
 and on Solid Supports
;
_journal_name_full 'Journal of Organic Chemistry'
_journal_page_first 8057
_journal_page_last 8068
_journal_paper_doi 10.1021/jo801621d
_journal_volume 73
_journal_year 2008
_chemical_formula_sum 'C26 H26 N2 O2 S'
_chemical_formula_weight 430.55
_chemical_name_systematic
;
 ?
;
_space_group_IT_number 14
_symmetry_cell_setting monoclinic
_symmetry_space_group_name_Hall '-P 2ybc'
_symmetry_space_group_name_H-M 'P 1 21/c 1'
_atom_sites_solution_hydrogens geom
_atom_sites_solution_primary direct
_atom_sites_solution_secondary difmap
_audit_creation_method SHELXL-97
_cell_angle_alpha 90.00
_cell_angle_beta 93.27(3)
_cell_angle_gamma 90.00
_cell_formula_units_Z 4
_cell_length_a 5.935(2)
_cell_length_b 24.052(11)
_cell_length_c 16.016(7)
_cell_measurement_temperature 173(2)
_cell_volume 2282.5(16)
_computing_structure_refinement 'SHELXL-97 (Sheldrick, 1997)'
_diffrn_ambient_temperature 173(2)
_diffrn_measured_fraction_theta_full 0.994
_diffrn_measured_fraction_theta_max 0.994
_diffrn_radiation_monochromator graphite
_diffrn_radiation_source 'fine-focus sealed tube'
_diffrn_radiation_type MoK\a
_diffrn_radiation_wavelength 0.71073
_diffrn_reflns_av_R_equivalents 0.0617
_diffrn_reflns_av_sigmaI/netI 0.0786
_diffrn_reflns_limit_h_max 7
_diffrn_reflns_limit_h_min -7
_diffrn_reflns_limit_k_max 28
_diffrn_reflns_limit_k_min -28
_diffrn_reflns_limit_l_max 19
_diffrn_reflns_limit_l_min -19
_diffrn_reflns_number 7937
_diffrn_reflns_theta_full 25.34
_diffrn_reflns_theta_max 25.34
_diffrn_reflns_theta_min 1.53
_exptl_absorpt_coefficient_mu 0.167
_exptl_absorpt_correction_T_max 0.9884
_exptl_absorpt_correction_T_min 0.9706
_exptl_absorpt_correction_type none
_exptl_crystal_density_diffrn 1.253
_exptl_crystal_density_method 'not measured'
_exptl_crystal_F_000 912
_exptl_crystal_size_max 0.18
_exptl_crystal_size_mid 0.10
_exptl_crystal_size_min 0.07
_refine_diff_density_max 0.203
_refine_diff_density_min -0.368
_refine_diff_density_rms 0.052
_refine_ls_extinction_method none
_refine_ls_goodness_of_fit_ref 1.020
_refine_ls_hydrogen_treatment mixed
_refine_ls_matrix_type full
_refine_ls_number_parameters 285
_refine_ls_number_reflns 4137
_refine_ls_number_restraints 0
_refine_ls_restrained_S_all 1.020
_refine_ls_R_factor_all 0.1041
_refine_ls_R_factor_gt 0.0529
_refine_ls_shift/su_max 0.008
_refine_ls_shift/su_mean 0.000
_refine_ls_structure_factor_coef Fsqd
_refine_ls_weighting_details 'calc w=1/[\s^2^(Fo^2^)+(0.0520P)^2^+0.9000P] where P=(Fo^2^+2Fc^2^)/3'
_refine_ls_weighting_scheme calc
_refine_ls_wR_factor_gt 0.1094
_refine_ls_wR_factor_ref 0.1326
_reflns_number_gt 2601
_reflns_number_total 4137
_reflns_threshold_expression >2sigma(I)
_cod_data_source_file jo801621d_si_003.cif
_cod_data_source_block t
_cod_original_sg_symbol_H-M 'P 21/c'
_cod_database_code 4023769

loop_
_symmetry_equiv_pos_as_xyz
'x, y, z'
'-x, y+1/2, -z+1/2'
'-x, -y, -z'
'x, -y-1/2, z-1/2'

loop_
_atom_site_label
_atom_site_type_symbol
_atom_site_fract_x
_atom_site_fract_y
_atom_site_fract_z
_atom_site_U_iso_or_equiv
_atom_site_adp_type
_atom_site_occupancy
_atom_site_symmetry_multiplicity
_atom_site_calc_flag
_atom_site_refinement_flags
_atom_site_disorder_assembly
_atom_site_disorder_group
S1 S 0.35089(11) 0.11339(3) 0.16360(4) 0.0344(2) Uani 1 1 d . . .
O1 O 0.4662(3) 0.15265(8) 0.11301(12) 0.0417(5) Uani 1 1 d . . .
O2 O 0.1081(3) 0.11178(8) 0.15495(12) 0.0421(5) Uani 1 1 d . . .
N1 N 0.4927(3) 0.11854(9) 0.40808(13) 0.0314(5) Uani 1 1 d . . .
N2 N 0.6189(3) 0.16090(9) 0.37790(14) 0.0309(5) Uani 1 1 d . . .
C1 C 0.3797(4) 0.09776(10) 0.34134(16) 0.0277(6) Uani 1 1 d . . .
C2 C 0.4359(4) 0.12669(11) 0.26753(16) 0.0308(6) Uani 1 1 d . . .
C3 C 0.5932(4) 0.16702(11) 0.29375(17) 0.0302(6) Uani 1 1 d . . .
C4 C 0.7134(4) 0.21183(11) 0.24923(18) 0.0356(7) Uani 1 1 d . B .
H4A H 0.7605 0.1973 0.1951 0.043 Uiso 1 1 calc R . .
H4B H 0.8512 0.2226 0.2831 0.043 Uiso 1 1 calc R . .
C5 C 0.5654(5) 0.26327(12) 0.23329(19) 0.0462(8) Uani 1 1 d . . .
H5A H 0.4365 0.2531 0.1943 0.055 Uiso 1 1 calc R A 1
H5B H 0.5037 0.2749 0.2867 0.055 Uiso 1 1 calc R A 1
C6 C 0.6883(6) 0.31193(14) 0.1972(2) 0.0625(10) Uani 1 1 d . B 1
H6A H 0.7201 0.3027 0.1388 0.075 Uiso 1 1 calc R B 1
H6B H 0.5849 0.3443 0.1951 0.075 Uiso 1 1 calc R B 1
C7 C 0.8963(8) 0.3287(2) 0.2400(3) 0.0714(14) Uani 0.721(5) 1 d P B 1
H7A H 0.9594 0.3605 0.2109 0.107 Uiso 0.721(5) 1 calc PR B 1
H7B H 1.0036 0.2977 0.2408 0.107 Uiso 0.721(5) 1 calc PR B 1
H7C H 0.8678 0.3394 0.2975 0.107 Uiso 0.721(5) 1 calc PR B 1
C6' C 0.6883(6) 0.31193(14) 0.1972(2) 0.0625(10) Uani 0.00 1 d P B 2
H6'1 H 0.8151 0.3227 0.2367 0.075 Uiso 0.00 1 calc PR B 2
H6'2 H 0.7528 0.3001 0.1444 0.075 Uiso 0.00 1 calc PR B 2
C7' C 0.542(2) 0.3616(5) 0.1801(9) 0.0714(14) Uani 0.279(5) 1 d P B 2
H7'1 H 0.6306 0.3913 0.1563 0.107 Uiso 0.279(5) 1 calc PR B 2
H7'2 H 0.4811 0.3744 0.2324 0.107 Uiso 0.279(5) 1 calc PR B 2
H7'3 H 0.4166 0.3515 0.1403 0.107 Uiso 0.279(5) 1 calc PR B 2
C8 C 0.2264(4) 0.05003(11) 0.35405(16) 0.0287(6) Uani 1 1 d . . .
C9 C 0.0071(4) 0.04799(11) 0.31753(17) 0.0354(7) Uani 1 1 d . . .
H9 H -0.0481 0.0775 0.2826 0.042 Uiso 1 1 calc R . .
C10 C -0.1293(4) 0.00296(12) 0.33245(18) 0.0391(7) Uani 1 1 d . . .
H10 H -0.2775 0.0014 0.3067 0.047 Uiso 1 1 calc R . .
C11 C -0.0540(5) -0.03975(13) 0.38399(19) 0.0464(8) Uani 1 1 d . . .
H11 H -0.1500 -0.0703 0.3944 0.056 Uiso 1 1 calc R . .
C12 C 0.1628(5) -0.03778(13) 0.4206(2) 0.0477(8) Uani 1 1 d . . .
H12 H 0.2161 -0.0671 0.4563 0.057 Uiso 1 1 calc R . .
C13 C 0.3024(4) 0.00681(12) 0.40518(17) 0.0372(7) Uani 1 1 d . . .
H13 H 0.4516 0.0077 0.4300 0.045 Uiso 1 1 calc R . .
C14 C 0.7667(4) 0.19328(11) 0.43421(16) 0.0302(6) Uani 1 1 d . . .
C15 C 0.7021(5) 0.24563(12) 0.45809(18) 0.0397(7) Uani 1 1 d . . .
H15 H 0.5578 0.2599 0.4404 0.048 Uiso 1 1 calc R . .
C16 C 0.8508(5) 0.27721(12) 0.50830(18) 0.0458(8) Uani 1 1 d . . .
H16 H 0.8090 0.3135 0.5250 0.055 Uiso 1 1 calc R . .
C17 C 1.0594(5) 0.25600(13) 0.53396(18) 0.0464(8) Uani 1 1 d . . .
H17 H 1.1623 0.2780 0.5674 0.056 Uiso 1 1 calc R . .
C18 C 1.1187(4) 0.20315(13) 0.51123(19) 0.0455(8) Uani 1 1 d . . .
H18 H 1.2612 0.1885 0.5302 0.055 Uiso 1 1 calc R . .
C19 C 0.9724(4) 0.17107(12) 0.46093(17) 0.0382(7) Uani 1 1 d . . .
H19 H 1.0130 0.1345 0.4452 0.046 Uiso 1 1 calc R . .
C20 C 0.4522(4) 0.04662(11) 0.14142(16) 0.0313(6) Uani 1 1 d . . .
C21 C 0.6590(4) 0.04115(12) 0.10580(17) 0.0382(7) Uani 1 1 d . . .
H21 H 0.7458 0.0731 0.0941 0.046 Uiso 1 1 calc R . .
C22 C 0.7371(5) -0.01148(13) 0.08747(18) 0.0447(8) Uani 1 1 d . . .
H22 H 0.8774 -0.0151 0.0623 0.054 Uiso 1 1 calc R . .
C23 C 0.6169(5) -0.05884(12) 0.10477(18) 0.0413(7) Uani 1 1 d . . .
C24 C 0.4104(5) -0.05233(13) 0.13975(19) 0.0465(8) Uani 1 1 d . . .
H24 H 0.3242 -0.0844 0.1516 0.056 Uiso 1 1 calc R . .
C25 C 0.3267(4) -0.00035(12) 0.15789(17) 0.0383(7) Uani 1 1 d . . .
H25 H 0.1842 0.0032 0.1815 0.046 Uiso 1 1 calc R . .
C26 C 0.7072(6) -0.11575(13) 0.0858(2) 0.0617(9) Uani 1 1 d . . .
H26A H 0.7229 -0.1375 0.1376 0.074 Uiso 1 1 calc R . .
H26B H 0.8549 -0.1121 0.0620 0.074 Uiso 1 1 calc R . .
H26C H 0.6024 -0.1346 0.0457 0.074 Uiso 1 1 calc R . .

loop_
_atom_site_aniso_label
_atom_site_aniso_U_11
_atom_site_aniso_U_22
_atom_site_aniso_U_33
_atom_site_aniso_U_23
_atom_site_aniso_U_13
_atom_site_aniso_U_12
S1 0.0332(4) 0.0328(4) 0.0360(4) 0.0039(3) -0.0077(3) -0.0031(3)
O1 0.0476(11) 0.0376(12) 0.0390(12) 0.0118(10) -0.0069(8) -0.0104(9)
O2 0.0296(10) 0.0455(13) 0.0497(13) 0.0025(10) -0.0103(8) 0.0000(9)
N1 0.0300(12) 0.0289(13) 0.0353(13) -0.0035(11) 0.0026(10) -0.0055(10)
N2 0.0295(12) 0.0282(13) 0.0348(14) -0.0023(11) -0.0001(9) -0.0035(10)
C1 0.0236(13) 0.0268(15) 0.0328(16) -0.0042(12) 0.0012(11) 0.0007(11)
C2 0.0268(14) 0.0282(16) 0.0370(17) 0.0018(13) -0.0027(11) 0.0011(11)
C3 0.0251(13) 0.0273(15) 0.0380(17) -0.0003(13) -0.0002(11) -0.0001(11)
C4 0.0362(15) 0.0300(17) 0.0404(17) -0.0004(13) -0.0001(12) -0.0071(12)
C5 0.0526(18) 0.0321(18) 0.053(2) 0.0072(15) -0.0029(15) -0.0034(14)
C6 0.084(3) 0.037(2) 0.068(3) 0.0060(18) 0.021(2) 0.0006(18)
C7 0.085(3) 0.043(3) 0.086(4) 0.007(3) 0.001(3) -0.010(2)
C6' 0.084(3) 0.037(2) 0.068(3) 0.0060(18) 0.021(2) 0.0006(18)
C7' 0.085(3) 0.043(3) 0.086(4) 0.007(3) 0.001(3) -0.010(2)
C8 0.0318(14) 0.0254(15) 0.0291(15) -0.0049(12) 0.0042(11) -0.0022(11)
C9 0.0290(15) 0.0364(17) 0.0408(17) -0.0032(14) 0.0022(12) -0.0002(12)
C10 0.0283(14) 0.0434(19) 0.0461(19) -0.0077(16) 0.0064(12) -0.0069(13)
C11 0.0431(18) 0.0410(19) 0.056(2) -0.0029(16) 0.0116(15) -0.0154(14)
C12 0.0504(19) 0.0402(19) 0.053(2) 0.0112(16) 0.0091(15) -0.0055(15)
C13 0.0336(15) 0.0398(18) 0.0385(17) 0.0039(15) 0.0039(12) -0.0027(13)
C14 0.0287(14) 0.0284(16) 0.0335(16) -0.0053(12) 0.0039(11) -0.0080(12)
C15 0.0432(16) 0.0326(17) 0.0434(18) -0.0043(15) 0.0036(13) -0.0026(13)
C16 0.062(2) 0.0323(18) 0.0441(19) -0.0137(15) 0.0097(15) -0.0087(15)
C17 0.0476(18) 0.049(2) 0.0425(19) -0.0147(16) 0.0002(14) -0.0189(15)
C18 0.0314(16) 0.057(2) 0.0481(19) -0.0096(17) -0.0002(13) -0.0083(14)
C19 0.0318(15) 0.0384(18) 0.0444(18) -0.0068(15) 0.0020(13) -0.0001(13)
C20 0.0294(15) 0.0346(17) 0.0293(15) 0.0018(13) -0.0043(11) -0.0057(12)
C21 0.0348(16) 0.0405(19) 0.0385(17) -0.0009(14) -0.0055(12) -0.0076(13)
C22 0.0378(16) 0.056(2) 0.0396(18) -0.0040(16) -0.0032(13) 0.0039(15)
C23 0.0496(18) 0.0383(19) 0.0348(17) -0.0057(14) -0.0073(13) 0.0019(15)
C24 0.0561(19) 0.0376(19) 0.046(2) -0.0042(15) 0.0042(15) -0.0108(15)
C25 0.0373(15) 0.0419(19) 0.0361(17) -0.0048(14) 0.0040(12) -0.0093(13)
C26 0.081(2) 0.049(2) 0.055(2) -0.0088(18) -0.0033(18) 0.0152(18)

loop_
_atom_type_symbol
_atom_type_description
_atom_type_scat_dispersion_real
_atom_type_scat_dispersion_imag
_atom_type_scat_source
C C 0.0033 0.0016 'International Tables Vol C Tables 4.2.6.8 and 6.1.1.4'
H H 0.0000 0.0000 'International Tables Vol C Tables 4.2.6.8 and 6.1.1.4'
N N 0.0061 0.0033 'International Tables Vol C Tables 4.2.6.8 and 6.1.1.4'
S S 0.1246 0.1234 'International Tables Vol C Tables 4.2.6.8 and 6.1.1.4'
O O 0.0106 0.0060 'International Tables Vol C Tables 4.2.6.8 and 6.1.1.4'

loop_
_geom_angle_atom_site_label_1
_geom_angle_atom_site_label_2
_geom_angle_atom_site_label_3
_geom_angle
_geom_angle_site_symmetry_1
_geom_angle_site_symmetry_3
_geom_angle_publ_flag
O2 S1 O1 117.89(12) . . ?
O2 S1 C2 109.30(12) . . ?
O1 S1 C2 107.21(12) . . ?
O2 S1 C20 107.93(12) . . ?
O1 S1 C20 107.80(12) . . ?
C2 S1 C20 106.10(12) . . ?
C1 N1 N2 104.9(2) . . ?
C3 N2 N1 113.5(2) . . ?
C3 N2 C14 126.2(2) . . ?
N1 N2 C14 120.3(2) . . ?
N1 C1 C2 110.6(2) . . ?
N1 C1 C8 117.8(2) . . ?
C2 C1 C8 131.6(2) . . ?
C3 C2 C1 105.9(2) . . ?
C3 C2 S1 124.6(2) . . ?
C1 C2 S1 129.3(2) . . ?
N2 C3 C2 105.0(2) . . ?
N2 C3 C4 121.5(2) . . ?
C2 C3 C4 133.4(3) . . ?
C3 C4 C5 112.2(2) . . ?
C3 C4 H4A 109.2 . . ?
C5 C4 H4A 109.2 . . ?
C3 C4 H4B 109.2 . . ?
C5 C4 H4B 109.2 . . ?
H4A C4 H4B 107.9 . . ?
C6 C5 C4 113.9(2) . . ?
C6 C5 H5A 108.8 . . ?
C4 C5 H5A 108.8 . . ?
C6 C5 H5B 108.8 . . ?
C4 C5 H5B 108.8 . . ?
H5A C5 H5B 107.7 . . ?
C7 C6 C5 117.1(3) . . ?
C7 C6 H6A 108.0 . . ?
C5 C6 H6A 108.0 . . ?
C7 C6 H6B 108.0 . . ?
C5 C6 H6B 108.0 . . ?
H6A C6 H6B 107.3 . . ?
C6 C7 H7A 109.5 . . ?
C6 C7 H7B 109.5 . . ?
H7A C7 H7B 109.5 . . ?
C6 C7 H7C 109.5 . . ?
H7A C7 H7C 109.5 . . ?
H7B C7 H7C 109.5 . . ?
H7'1 C7' H7'2 109.5 . . ?
H7'1 C7' H7'3 109.5 . . ?
H7'2 C7' H7'3 109.5 . . ?
C13 C8 C9 119.1(2) . . ?
C13 C8 C1 118.7(2) . . ?
C9 C8 C1 122.2(2) . . ?
C10 C9 C8 119.8(3) . . ?
C10 C9 H9 120.1 . . ?
C8 C9 H9 120.1 . . ?
C11 C10 C9 121.0(3) . . ?
C11 C10 H10 119.5 . . ?
C9 C10 H10 119.5 . . ?
C10 C11 C12 119.4(3) . . ?
C10 C11 H11 120.3 . . ?
C12 C11 H11 120.3 . . ?
C11 C12 C13 120.1(3) . . ?
C11 C12 H12 119.9 . . ?
C13 C12 H12 119.9 . . ?
C8 C13 C12 120.6(3) . . ?
C8 C13 H13 119.7 . . ?
C12 C13 H13 119.7 . . ?
C15 C14 C19 121.6(2) . . ?
C15 C14 N2 119.7(2) . . ?
C19 C14 N2 118.6(2) . . ?
C14 C15 C16 119.0(3) . . ?
C14 C15 H15 120.5 . . ?
C16 C15 H15 120.5 . . ?
C17 C16 C15 120.1(3) . . ?
C17 C16 H16 120.0 . . ?
C15 C16 H16 120.0 . . ?
C18 C17 C16 120.1(3) . . ?
C18 C17 H17 119.9 . . ?
C16 C17 H17 119.9 . . ?
C17 C18 C19 120.5(3) . . ?
C17 C18 H18 119.7 . . ?
C19 C18 H18 119.7 . . ?
C14 C19 C18 118.6(3) . . ?
C14 C19 H19 120.7 . . ?
C18 C19 H19 120.7 . . ?
C25 C20 C21 119.8(3) . . ?
C25 C20 S1 120.8(2) . . ?
C21 C20 S1 119.3(2) . . ?
C22 C21 C20 119.2(3) . . ?
C22 C21 H21 120.4 . . ?
C20 C21 H21 120.4 . . ?
C23 C22 C21 121.9(3) . . ?
C23 C22 H22 119.0 . . ?
C21 C22 H22 119.0 . . ?
C22 C23 C24 117.9(3) . . ?
C22 C23 C26 121.0(3) . . ?
C24 C23 C26 121.1(3) . . ?
C25 C24 C23 121.6(3) . . ?
C25 C24 H24 119.2 . . ?
C23 C24 H24 119.2 . . ?
C24 C25 C20 119.6(3) . . ?
C24 C25 H25 120.2 . . ?
C20 C25 H25 120.2 . . ?
C23 C26 H26A 109.5 . . ?
C23 C26 H26B 109.5 . . ?
H26A C26 H26B 109.5 . . ?
C23 C26 H26C 109.5 . . ?
H26A C26 H26C 109.5 . . ?
H26B C26 H26C 109.5 . . ?

loop_
_geom_bond_atom_site_label_1
_geom_bond_atom_site_label_2
_geom_bond_distance
_geom_bond_site_symmetry_2
_geom_bond_publ_flag
S1 O2 1.4405(18) . ?
S1 O1 1.4422(19) . ?
S1 C2 1.741(3) . ?
S1 C20 1.758(3) . ?
N1 C1 1.327(3) . ?
N1 N2 1.369(3) . ?
N2 C3 1.356(3) . ?
N2 C14 1.449(3) . ?
C1 C2 1.428(4) . ?
C1 C8 1.486(3) . ?
C2 C3 1.394(3) . ?
C3 C4 1.496(4) . ?
C4 C5 1.530(4) . ?
C4 H4A 0.9900 . ?
C4 H4B 0.9900 . ?
C5 C6 1.511(4) . ?
C5 H5A 0.9900 . ?
C5 H5B 0.9900 . ?
C6 C7 1.435(5) . ?
C6 H6A 0.9900 . ?
C6 H6B 0.9900 . ?
C7 H7A 0.9800 . ?
C7 H7B 0.9800 . ?
C7 H7C 0.9800 . ?
C7' H7'1 0.9800 . ?
C7' H7'2 0.9800 . ?
C7' H7'3 0.9800 . ?
C8 C13 1.383(4) . ?
C8 C9 1.397(3) . ?
C9 C10 1.381(4) . ?
C9 H9 0.9500 . ?
C10 C11 1.376(4) . ?
C10 H10 0.9500 . ?
C11 C12 1.384(4) . ?
C11 H11 0.9500 . ?
C12 C13 1.386(4) . ?
C12 H12 0.9500 . ?
C13 H13 0.9500 . ?
C14 C15 1.377(4) . ?
C14 C19 1.378(4) . ?
C15 C16 1.386(4) . ?
C15 H15 0.9500 . ?
C16 C17 1.380(4) . ?
C16 H16 0.9500 . ?
C17 C18 1.374(4) . ?
C17 H17 0.9500 . ?
C18 C19 1.385(4) . ?
C18 H18 0.9500 . ?
C19 H19 0.9500 . ?
C20 C25 1.387(4) . ?
C20 C21 1.389(4) . ?
C21 C22 1.385(4) . ?
C21 H21 0.9500 . ?
C22 C23 1.380(4) . ?
C22 H22 0.9500 . ?
C23 C24 1.385(4) . ?
C23 C26 1.507(4) . ?
C24 C25 1.382(4) . ?
C24 H24 0.9500 . ?
C25 H25 0.9500 . ?
C26 H26A 0.9800 . ?
C26 H26B 0.9800 . ?
C26 H26C 0.9800 . ?

loop_
_geom_torsion_atom_site_label_1
_geom_torsion_atom_site_label_2
_geom_torsion_atom_site_label_3
_geom_torsion_atom_site_label_4
_geom_torsion
_geom_torsion_site_symmetry_1
_geom_torsion_site_symmetry_2
_geom_torsion_site_symmetry_3
_geom_torsion_site_symmetry_4
_geom_torsion_publ_flag
C1 N1 N2 C3 -1.3(3) . . . . ?
C1 N1 N2 C14 -179.7(2) . . . . ?
N2 N1 C1 C2 0.6(3) . . . . ?
N2 N1 C1 C8 179.6(2) . . . . ?
N1 C1 C2 C3 0.1(3) . . . . ?
C8 C1 C2 C3 -178.6(2) . . . . ?
N1 C1 C2 S1 175.34(19) . . . . ?
C8 C1 C2 S1 -3.4(4) . . . . ?
O2 S1 C2 C3 -130.9(2) . . . . ?
O1 S1 C2 C3 -2.1(3) . . . . ?
C20 S1 C2 C3 112.9(2) . . . . ?
O2 S1 C2 C1 54.6(3) . . . . ?
O1 S1 C2 C1 -176.5(2) . . . . ?
C20 S1 C2 C1 -61.5(3) . . . . ?
N1 N2 C3 C2 1.3(3) . . . . ?
C14 N2 C3 C2 179.6(2) . . . . ?
N1 N2 C3 C4 178.7(2) . . . . ?
C14 N2 C3 C4 -3.0(4) . . . . ?
C1 C2 C3 N2 -0.8(3) . . . . ?
S1 C2 C3 N2 -176.35(18) . . . . ?
C1 C2 C3 C4 -177.8(3) . . . . ?
S1 C2 C3 C4 6.7(4) . . . . ?
N2 C3 C4 C5 -96.4(3) . . . . ?
C2 C3 C4 C5 80.2(4) . . . . ?
C3 C4 C5 C6 173.5(3) . . . . ?
C4 C5 C6 C7 -51.5(4) . . . . ?
N1 C1 C8 C13 -44.8(3) . . . . ?
C2 C1 C8 C13 133.8(3) . . . . ?
N1 C1 C8 C9 133.8(3) . . . . ?
C2 C1 C8 C9 -47.5(4) . . . . ?
C13 C8 C9 C10 -0.4(4) . . . . ?
C1 C8 C9 C10 -179.1(2) . . . . ?
C8 C9 C10 C11 1.1(4) . . . . ?
C9 C10 C11 C12 -0.8(4) . . . . ?
C10 C11 C12 C13 -0.1(4) . . . . ?
C9 C8 C13 C12 -0.4(4) . . . . ?
C1 C8 C13 C12 178.2(2) . . . . ?
C11 C12 C13 C8 0.7(4) . . . . ?
C3 N2 C14 C15 79.0(3) . . . . ?
N1 N2 C14 C15 -102.8(3) . . . . ?
C3 N2 C14 C19 -99.4(3) . . . . ?
N1 N2 C14 C19 78.8(3) . . . . ?
C19 C14 C15 C16 1.9(4) . . . . ?
N2 C14 C15 C16 -176.5(2) . . . . ?
C14 C15 C16 C17 -0.4(4) . . . . ?
C15 C16 C17 C18 -1.3(4) . . . . ?
C16 C17 C18 C19 1.4(5) . . . . ?
C15 C14 C19 C18 -1.7(4) . . . . ?
N2 C14 C19 C18 176.7(2) . . . . ?
C17 C18 C19 C14 0.0(4) . . . . ?
O2 S1 C20 C25 -30.2(3) . . . . ?
O1 S1 C20 C25 -158.5(2) . . . . ?
C2 S1 C20 C25 86.9(2) . . . . ?
O2 S1 C20 C21 148.8(2) . . . . ?
O1 S1 C20 C21 20.5(2) . . . . ?
C2 S1 C20 C21 -94.1(2) . . . . ?
C25 C20 C21 C22 -0.2(4) . . . . ?
S1 C20 C21 C22 -179.2(2) . . . . ?
C20 C21 C22 C23 -1.0(4) . . . . ?
C21 C22 C23 C24 1.4(4) . . . . ?
C21 C22 C23 C26 -178.8(3) . . . . ?
C22 C23 C24 C25 -0.7(4) . . . . ?
C26 C23 C24 C25 179.5(3) . . . . ?
C23 C24 C25 C20 -0.5(4) . . . . ?
C21 C20 C25 C24 0.9(4) . . . . ?
S1 C20 C25 C24 179.9(2) . . . . ?
